data_4324392
loop_
_publ_author_name
'Melissa V. Werrett'
'Daniel Chartrand'
'Julian D. Gale'
'Garry S. Hanan'
'Jonathan G. MacLellan'
'Massimiliano Massi'
'Sara Muzzioli'
'Paolo Raiteri'
'Brian W. Skelton'
'Morry Silberstein'
'Stefano Stagni'

_publ_contact_author_address
;
 Chemistry, 
School of Biomedical, Biomolecular and Chemical Science, 
M313, University of Western Australia, 
Perth, WA 6009,
 Australia
;
_publ_contact_author_email brian.skelton@uwa.edu.au
_publ_contact_author_fax (+61)_08_6488_1118
_publ_contact_author_name 'Skelton, B. W.'
_publ_contact_author_phone (+61)_08_6488_7107
_publ_section_title
;
 Synthesis, Structural, and Photophysical Investigation of Diimine
 Triscarbonyl Re(I) Tetrazolato Complexes.
;
_journal_name_full 'Inorganic Chemistry'
_journal_page_first 1229
_journal_page_last 1241
_journal_paper_doi 10.1021/ic1015516
_journal_volume 50
_journal_year 2011
_chemical_formula_moiety 'C23 H13 N6 O4 Re'
_chemical_formula_sum 'C23 H13 N6 O4 Re'
_chemical_formula_weight 623.59
_chemical_name_systematic
;
 ?
;
_space_group_IT_number 14
_symmetry_cell_setting monoclinic
_symmetry_space_group_name_Hall '-P 2yn'
_symmetry_space_group_name_H-M 'P 1 21/n 1'
_atom_sites_solution_hydrogens geom
_atom_sites_solution_primary direct
_atom_sites_solution_secondary difmap
_audit_creation_date 2010-03-31T15:34:19-00:00
_audit_creation_method 'WinGX routine CIF_UPDATE'
_cell_angle_alpha 90
_cell_angle_beta 95.615(7)
_cell_angle_gamma 90
_cell_formula_units_Z 4
_cell_length_a 9.6886(5)
_cell_length_b 10.7874(3)
_cell_length_c 20.4181(18)
_cell_measurement_reflns_used 8663
_cell_measurement_temperature 100(2)
_cell_measurement_theta_max 34.7883
_cell_measurement_theta_min 3.5388
_cell_volume 2123.8(2)
_computing_cell_refinement
;
        CrysAlisPro, Oxford Diffraction Ltd.,
        Version 1.171.33.52 (release 06-11-2009 CrysAlis171 .NET)
        (compiled Nov  6 2009,16:24:50)
;
_computing_data_collection
;
        CrysAlisPro, Oxford Diffraction Ltd.,
        Version 1.171.33.52 (release 06-11-2009 CrysAlis171 .NET)
        (compiled Nov  6 2009,16:24:50)
;
_computing_data_reduction
;
        CrysAlisPro, Oxford Diffraction Ltd.,
        Version 1.171.33.52 (release 06-11-2009 CrysAlis171 .NET)
        (compiled Nov  6 2009,16:24:50)
;
_computing_molecular_graphics 'OrtepII (Johnson, C. K. (1976)'
_computing_publication_material 'WinGX Farrugia, L. J. (1999)'
_computing_structure_refinement 'SHELXL-97 (Sheldrick, 2008)'
_diffrn_ambient_temperature 100(2)
_diffrn_detector_area_resol_mean 10.4738
_diffrn_measured_fraction_theta_full 0.986
_diffrn_measured_fraction_theta_max 0.94
_diffrn_measurement_device_type 'Oxford Diffraction Gemini, Ruby, ultra'
_diffrn_measurement_method '\w scans'
_diffrn_orient_matrix_UB_11 0.052016075
_diffrn_orient_matrix_UB_12 0.0164630602
_diffrn_orient_matrix_UB_13 0.0253119482
_diffrn_orient_matrix_UB_21 -0.0517036949
_diffrn_orient_matrix_UB_22 0.020930192
_diffrn_orient_matrix_UB_23 0.019648478
_diffrn_orient_matrix_UB_31 -0.0037818913
_diffrn_orient_matrix_UB_32 -0.0599595193
_diffrn_orient_matrix_UB_33 0.0137615481
_diffrn_radiation_monochromator graphite
_diffrn_radiation_type MoK\a
_diffrn_radiation_wavelength 0.71073
_diffrn_reflns_av_R_equivalents 0.0566
_diffrn_reflns_av_unetI/netI 0.0947
_diffrn_reflns_limit_h_max 9
_diffrn_reflns_limit_h_min -14
_diffrn_reflns_limit_k_max 17
_diffrn_reflns_limit_k_min -17
_diffrn_reflns_limit_l_max 32
_diffrn_reflns_limit_l_min -28
_diffrn_reflns_number 29861
_diffrn_reflns_theta_full 34
_diffrn_reflns_theta_max 34.96
_diffrn_reflns_theta_min 3.55
_exptl_absorpt_coefficient_mu 5.767
_exptl_absorpt_correction_T_max 0.679
_exptl_absorpt_correction_T_min 0.443
_exptl_absorpt_correction_type analytical
_exptl_absorpt_process_details
;
        CrysAlisPro, Oxford Diffraction Ltd.,
        Version 1.171.33.52 (release 06-11-2009 CrysAlis171 .NET)
        (compiled Nov  6 2009,16:24:50)
Analytical numeric absorption correction using a multifaceted crystal
                        model based on expressions derived by R.C. Clark & J.S.
        (Clark, R. C. & Reid, J. S. (1995). Acta Cryst. A51, 887-897)

;
_exptl_crystal_colour yellow
_exptl_crystal_density_diffrn 1.95
_exptl_crystal_description prism
_exptl_crystal_F_000 1200
_exptl_crystal_size_max 0.25
_exptl_crystal_size_mid 0.14
_exptl_crystal_size_min 0.11
_refine_diff_density_max 1.426
_refine_diff_density_min -1.038
_refine_diff_density_rms 0.147
_refine_ls_extinction_method none
_refine_ls_goodness_of_fit_ref 0.786
_refine_ls_hydrogen_treatment constr
_refine_ls_matrix_type full
_refine_ls_number_parameters 307
_refine_ls_number_reflns 8768
_refine_ls_number_restraints 0
_refine_ls_restrained_S_all 0.786
_refine_ls_R_factor_all 0.068
_refine_ls_R_factor_gt 0.0304
_refine_ls_shift/su_max 0.004
_refine_ls_shift/su_mean 0
_refine_ls_structure_factor_coef Fsqd
_refine_ls_weighting_details 'calc w=1/[\s^2^(Fo^2^)+(0.0128P)^2^] where P=(Fo^2^+2Fc^2^)/3'
_refine_ls_weighting_scheme calc
_refine_ls_wR_factor_gt 0.0414
_refine_ls_wR_factor_ref 0.0445
_reflns_number_gt 5444
_reflns_number_total 8768
_reflns_threshold_expression I>2\s(I)
_cod_data_source_file ic1015516_si_002_4.cif
_cod_data_source_block mxm16
_cod_original_sg_symbol_Hall -p_2yn
_cod_database_code 4324392

loop_
_symmetry_equiv_pos_as_xyz
'x, y, z'
'-x+1/2, y+1/2, -z+1/2'
'-x, -y, -z'
'x-1/2, -y-1/2, z-1/2'

loop_
_atom_site_label
_atom_site_type_symbol
_atom_site_fract_x
_atom_site_fract_y
_atom_site_fract_z
_atom_site_U_iso_or_equiv
_atom_site_adp_type
_atom_site_occupancy
_atom_site_symmetry_multiplicity
_atom_site_calc_flag
_atom_site_refinement_flags
Re1 Re 0.240440(11) 0.286917(9) 0.573774(6) 0.01808(3) Uani 1 1 d .
C1 C 0.1786(3) 0.4400(2) 0.53309(14) 0.0187(6) Uani 1 1 d .
O1 O 0.14437(19) 0.53291(16) 0.50890(10) 0.0241(4) Uani 1 1 d .
C2 C 0.1131(3) 0.2014(3) 0.51206(15) 0.0240(6) Uani 1 1 d .
O2 O 0.0322(2) 0.15290(17) 0.47469(11) 0.0307(5) Uani 1 1 d .
C3 C 0.0944(3) 0.2929(3) 0.63107(14) 0.0248(6) Uani 1 1 d .
O3 O 0.0067(2) 0.29173(18) 0.66519(10) 0.0321(5) Uani 1 1 d .
N11 N 0.3414(2) 0.12427(19) 0.62061(11) 0.0193(5) Uani 1 1 d .
C12 C 0.4672(3) 0.0955(2) 0.59859(14) 0.0180(6) Uani 1 1 d .
C13 C 0.5514(3) -0.0001(2) 0.62635(15) 0.0208(6) Uani 1 1 d .
C14 C 0.5032(3) -0.0685(2) 0.67795(14) 0.0239(6) Uani 1 1 d .
H14 H 0.5575 -0.1338 0.6982 0.029 Uiso 1 1 calc R
C15 C 0.3772(3) -0.0400(2) 0.69872(15) 0.0264(7) Uani 1 1 d .
H15 H 0.3433 -0.0863 0.7333 0.032 Uiso 1 1 calc R
C16 C 0.2979(3) 0.0570(2) 0.66928(14) 0.0228(6) Uani 1 1 d .
H16 H 0.2106 0.0754 0.6844 0.027 Uiso 1 1 calc R
C17 C 0.6828(3) -0.0214(2) 0.60144(15) 0.0228(6) Uani 1 1 d .
H17 H 0.7415 -0.0855 0.6199 0.027 Uiso 1 1 calc R
N21 N 0.4216(2) 0.25883(18) 0.52094(11) 0.0171(5) Uani 1 1 d .
C22 C 0.5096(3) 0.1682(2) 0.54561(13) 0.0172(6) Uani 1 1 d .
C23 C 0.6373(3) 0.1444(2) 0.52160(13) 0.0177(6) Uani 1 1 d .
C24 C 0.6739(3) 0.2160(2) 0.46885(13) 0.0208(5) Uani 1 1 d .
H24 H 0.7596 0.2024 0.451 0.025 Uiso 1 1 calc R
C25 C 0.5848(3) 0.3055(2) 0.44334(14) 0.0211(6) Uani 1 1 d .
H25 H 0.6072 0.3539 0.407 0.025 Uiso 1 1 calc R
C26 C 0.4609(3) 0.3254(2) 0.47097(14) 0.0200(6) Uani 1 1 d .
H26 H 0.4014 0.3897 0.4533 0.024 Uiso 1 1 calc R
C27 C 0.7239(3) 0.0482(2) 0.55219(14) 0.0227(6) Uani 1 1 d .
H27 H 0.8123 0.0335 0.5373 0.027 Uiso 1 1 calc R
N1 N 0.5165(2) 0.41577(19) 0.63152(11) 0.0191(5) Uani 1 1 d .
N2 N 0.3839(2) 0.39207(19) 0.64085(11) 0.0204(5) Uani 1 1 d .
N3 N 0.3469(3) 0.4551(2) 0.69200(12) 0.0274(6) Uani 1 1 d .
N4 N 0.4555(3) 0.5210(2) 0.71772(13) 0.0289(6) Uani 1 1 d .
C5 C 0.5577(3) 0.4944(2) 0.67988(14) 0.0195(6) Uani 1 1 d .
C51 C 0.6962(3) 0.5524(2) 0.68667(14) 0.0191(6) Uani 1 1 d .
C52 C 0.7910(3) 0.5190(2) 0.64260(14) 0.0238(6) Uani 1 1 d .
H52 H 0.7684 0.4551 0.6113 0.029 Uiso 1 1 calc R
C53 C 0.9168(3) 0.5780(2) 0.64429(14) 0.0245(6) Uani 1 1 d .
H53 H 0.9808 0.555 0.6141 0.029 Uiso 1 1 calc R
C54 C 0.9506(3) 0.6702(2) 0.68949(15) 0.0238(6) Uani 1 1 d .
C55 C 0.8593(3) 0.7003(3) 0.73482(14) 0.0263(6) Uani 1 1 d .
H55 H 0.8846 0.7609 0.7676 0.032 Uiso 1 1 calc R
C56 C 0.7316(3) 0.6432(2) 0.73301(14) 0.0246(6) Uani 1 1 d .
H56 H 0.6682 0.6662 0.7635 0.03 Uiso 1 1 calc R
C57 C 1.0861(3) 0.7328(3) 0.69040(16) 0.0361(8) Uani 1 1 d .
H57 H 1.1077 0.7935 0.7235 0.043 Uiso 1 1 calc R
O57 O 1.1716(2) 0.7135(2) 0.65268(11) 0.0404(5) Uani 1 1 d .

loop_
_atom_site_aniso_label
_atom_site_aniso_U_11
_atom_site_aniso_U_22
_atom_site_aniso_U_33
_atom_site_aniso_U_23
_atom_site_aniso_U_13
_atom_site_aniso_U_12
Re1 0.01309(5) 0.02050(5) 0.02150(5) 0.00157(6) 0.00591(4) 0.00082(5)
C1 0.0106(13) 0.0276(14) 0.0185(15) -0.0025(12) 0.0047(11) -0.0043(11)
O1 0.0210(11) 0.0236(10) 0.0281(12) 0.0028(9) 0.0049(9) 0.0016(8)
C2 0.0166(13) 0.0223(14) 0.0351(17) 0.0070(14) 0.0121(12) 0.0097(12)
O2 0.0180(11) 0.0303(11) 0.0422(14) -0.0080(10) -0.0049(10) 0.0025(9)
C3 0.0238(14) 0.0212(13) 0.0297(16) 0.0040(14) 0.0044(12) 0.0006(13)
O3 0.0256(11) 0.0353(10) 0.0386(13) 0.0033(11) 0.0191(10) 0.0024(10)
N11 0.0138(11) 0.0241(12) 0.0208(13) 0.0006(10) 0.0052(10) -0.0029(9)
C12 0.0144(13) 0.0202(13) 0.0199(15) -0.0025(11) 0.0037(11) -0.0022(10)
C13 0.0186(15) 0.0205(13) 0.0232(16) -0.0023(12) 0.0011(13) -0.0021(11)
C14 0.0267(17) 0.0201(13) 0.0250(17) 0.0050(12) 0.0028(14) 0.0027(11)
C15 0.0260(17) 0.0279(15) 0.0267(18) 0.0086(13) 0.0090(14) -0.0028(12)
C16 0.0203(15) 0.0273(15) 0.0218(16) 0.0014(12) 0.0074(13) -0.0014(11)
C17 0.0188(15) 0.0219(14) 0.0279(17) 0.0010(12) 0.0038(13) 0.0058(11)
N21 0.0154(11) 0.0185(11) 0.0175(12) -0.0008(9) 0.0023(10) 0.0010(8)
C22 0.0164(14) 0.0170(12) 0.0187(14) -0.0001(10) 0.0035(12) -0.0009(9)
C23 0.0147(13) 0.0178(12) 0.0209(15) -0.0018(11) 0.0034(11) -0.0010(10)
C24 0.0131(12) 0.0259(13) 0.0243(14) -0.0036(14) 0.0063(11) -0.0012(12)
C25 0.0173(13) 0.0258(15) 0.0213(14) 0.0055(12) 0.0069(11) -0.0007(11)
C26 0.0173(14) 0.0214(14) 0.0214(15) 0.0034(11) 0.0030(12) 0.0009(10)
C27 0.0159(14) 0.0256(14) 0.0275(16) -0.0034(12) 0.0068(13) 0.0009(11)
N1 0.0163(12) 0.0219(11) 0.0189(13) -0.0005(10) 0.0011(10) 0.0020(9)
N2 0.0188(12) 0.0240(12) 0.0192(13) 0.0025(10) 0.0053(10) -0.0004(9)
N3 0.0237(14) 0.0384(14) 0.0216(14) -0.0046(11) 0.0087(12) -0.0033(11)
N4 0.0226(14) 0.0402(14) 0.0252(15) -0.0049(12) 0.0095(12) -0.0045(11)
C5 0.0203(15) 0.0222(14) 0.0165(15) 0.0037(11) 0.0039(12) 0.0032(11)
C51 0.0184(14) 0.0202(13) 0.0185(15) 0.0010(11) 0.0005(12) 0.0034(10)
C52 0.0246(16) 0.0268(14) 0.0201(16) -0.0047(12) 0.0026(13) 0.0014(12)
C53 0.0220(15) 0.0315(15) 0.0212(16) -0.0023(12) 0.0080(13) 0.0019(12)
C54 0.0245(16) 0.0240(14) 0.0225(16) 0.0005(12) 0.0011(13) -0.0039(11)
C55 0.0272(15) 0.0259(15) 0.0260(16) -0.0075(13) 0.0027(13) -0.0037(13)
C56 0.0231(16) 0.0319(15) 0.0187(16) -0.0057(13) 0.0010(13) 0.0037(12)
C57 0.0332(18) 0.045(2) 0.0307(18) -0.0053(15) 0.0067(15) -0.0122(15)
O57 0.0305(12) 0.0551(13) 0.0366(13) -0.0014(13) 0.0089(11) -0.0099(12)

loop_
_atom_type_symbol
_atom_type_description
_atom_type_scat_dispersion_real
_atom_type_scat_dispersion_imag
_atom_type_scat_source
C C 0.0033 0.0016 'International Tables Vol C Tables 4.2.6.8 and 6.1.1.4'
H H 0 0 'International Tables Vol C Tables 4.2.6.8 and 6.1.1.4'
N N 0.0061 0.0033 'International Tables Vol C Tables 4.2.6.8 and 6.1.1.4'
O O 0.0106 0.006 'International Tables Vol C Tables 4.2.6.8 and 6.1.1.4'
Re Re -1.0185 7.231 'International Tables Vol C Tables 4.2.6.8 and 6.1.1.4'

loop_
_exptl_crystal_face_index_h
_exptl_crystal_face_index_k
_exptl_crystal_face_index_l
_exptl_crystal_face_perp_dist
0 0 1 0.056
0 1 2 0.0944
0 -8 -25 0.0387
-4 -15 1 0.0073
-1 6 -26 0.129
13 -2 -10 0.0683
-13 2 10 0.0432
12 6 -12 0.0966
13 -3 6 0.0471
13 5 0 0.0506
-8 7 21 0.0818

loop_
_geom_angle_atom_site_label_1
_geom_angle_atom_site_label_2
_geom_angle_atom_site_label_3
_geom_angle
C2 Re1 C1 88.61(11)
C2 Re1 C3 87.22(11)
C1 Re1 C3 90.97(11)
C2 Re1 N21 96.09(9)
C1 Re1 N21 97.97(9)
C3 Re1 N21 170.52(10)
C2 Re1 N2 177.19(10)
C1 Re1 N2 88.68(10)
C3 Re1 N2 93.57(10)
N21 Re1 N2 83.55(8)
C2 Re1 N11 97.67(10)
C1 Re1 N11 171.59(9)
C3 Re1 N11 94.90(10)
N21 Re1 N11 75.88(8)
N2 Re1 N11 84.95(8)
O1 C1 Re1 178.5(2)
O2 C2 Re1 177.5(2)
O3 C3 Re1 177.4(3)
C16 N11 C12 118.4(2)
C16 N11 Re1 127.15(18)
C12 N11 Re1 114.31(16)
N11 C12 C13 122.3(2)
N11 C12 C22 117.0(2)
C13 C12 C22 120.8(2)
C12 C13 C14 117.9(2)
C12 C13 C17 118.5(2)
C14 C13 C17 123.6(3)
C15 C14 C13 119.2(3)
C15 C14 H14 120.4
C13 C14 H14 120.4
C14 C15 C16 120.3(3)
C14 C15 H15 119.8
C16 C15 H15 119.8
N11 C16 C15 121.8(2)
N11 C16 H16 119.1
C15 C16 H16 119.1
C27 C17 C13 120.9(3)
C27 C17 H17 119.6
C13 C17 H17 119.6
C26 N21 C22 117.0(2)
C26 N21 Re1 127.65(17)
C22 N21 Re1 115.11(16)
N21 C22 C23 123.1(2)
N21 C22 C12 117.3(2)
C23 C22 C12 119.7(2)
C22 C23 C24 118.0(2)
C22 C23 C27 118.6(2)
C24 C23 C27 123.4(2)
C25 C24 C23 119.1(2)
C25 C24 H24 120.5
C23 C24 H24 120.5
C24 C25 C26 119.5(2)
C24 C25 H25 120.2
C26 C25 H25 120.2
N21 C26 C25 123.3(2)
N21 C26 H26 118.3
C25 C26 H26 118.3
C17 C27 C23 121.6(2)
C17 C27 H27 119.2
C23 C27 H27 119.2
C5 N1 N2 103.7(2)
N3 N2 N1 110.5(2)
N3 N2 Re1 124.01(18)
N1 N2 Re1 124.92(17)
N2 N3 N4 108.7(2)
N3 N4 C5 104.9(2)
N1 C5 N4 112.2(2)
N1 C5 C51 122.9(2)
N4 C5 C51 124.7(3)
C56 C51 C52 119.3(3)
C56 C51 C5 121.9(2)
C52 C51 C5 118.7(3)
C53 C52 C51 120.2(3)
C53 C52 H52 119.9
C51 C52 H52 119.9
C52 C53 C54 120.4(3)
C52 C53 H53 119.8
C54 C53 H53 119.8
C53 C54 C55 119.6(3)
C53 C54 C57 119.6(3)
C55 C54 C57 120.8(3)
C56 C55 C54 120.6(3)
C56 C55 H55 119.7
C54 C55 H55 119.7
C55 C56 C51 119.8(3)
C55 C56 H56 120.1
C51 C56 H56 120.1
O57 C57 C54 125.5(3)
O57 C57 H57 117.3
C54 C57 H57 117.3

loop_
_geom_bond_atom_site_label_1
_geom_bond_atom_site_label_2
_geom_bond_distance
Re1 C2 1.912(3)
Re1 C1 1.918(3)
Re1 C3 1.923(3)
Re1 N21 2.169(2)
Re1 N2 2.173(2)
Re1 N11 2.183(2)
C1 O1 1.151(3)
C2 O2 1.163(3)
C3 O3 1.150(3)
N11 C16 1.331(3)
N11 C12 1.375(3)
C12 C13 1.400(4)
C12 C22 1.429(3)
C13 C14 1.403(4)
C13 C17 1.435(4)
C14 C15 1.366(4)
C14 H14 0.95
C15 C16 1.399(4)
C15 H15 0.95
C16 H16 0.95
C17 C27 1.346(4)
C17 H17 0.95
N21 C26 1.333(3)
N21 C22 1.361(3)
C22 C23 1.398(3)
C23 C24 1.399(4)
C23 C27 1.439(4)
C24 C25 1.364(4)
C24 H24 0.95
C25 C26 1.392(3)
C25 H25 0.95
C26 H26 0.95
C27 H27 0.95
N1 C5 1.333(3)
N1 N2 1.342(3)
N2 N3 1.325(3)
N3 N4 1.334(3)
N4 C5 1.345(3)
C5 C51 1.475(4)
C51 C56 1.382(4)
C51 C52 1.395(4)
C52 C53 1.373(4)
C52 H52 0.95
C53 C54 1.375(4)
C53 H53 0.95
C54 C55 1.380(4)
C54 C57 1.475(4)
C55 C56 1.379(4)
C55 H55 0.95
C56 H56 0.95
C57 O57 1.203(3)
C57 H57 0.95
